data_7125723
loop_
_publ_author_name
'Chen, Sitong'
'Liu, Yuji'
'Feng, Yongan'
'Yang, Xianjin'
'Zhang, Qinghua'

_publ_section_title
;
 5,6-Fused bicyclic tetrazolo-pyridazine energetic materials.
;
_journal_issue 10
_journal_name_full 'Chemical communications (Cambridge, England)'
_journal_page_first 1493
_journal_page_last 1496
_journal_paper_doi 10.1039/c9cc08782f
_journal_volume 56
_journal_year 2020
_chemical_formula_moiety 'H2 O, 2(C4 H4 N8 O2)'
_chemical_formula_sum 'C8 H10 N16 O5'
_chemical_formula_weight 410.32
_space_group_crystal_system monoclinic
_space_group_IT_number 15
_space_group_name_Hall '-C 2yc'
_space_group_name_H-M_alt 'C 1 2/c 1'
_atom_sites_solution_hydrogens geom
_atom_sites_solution_primary iterative
_atom_sites_solution_secondary difmap
_audit_creation_date 2019-07-04
_audit_creation_method
;
Olex2 1.2
(compiled 2018.05.29 svn.r3508 for OlexSys, GUI svn.r5506)
;
_audit_update_record
;
2019-08-14 deposited with the CCDC.	2020-01-02 downloaded from the CCDC.
;
_cell_angle_alpha 90.00
_cell_angle_beta 93.484(7)
_cell_angle_gamma 90.00
_cell_formula_units_Z 4
_cell_length_a 12.2036(15)
_cell_length_b 4.6757(5)
_cell_length_c 25.698(3)
_cell_measurement_reflns_used 1376
_cell_measurement_temperature 100(2)
_cell_measurement_theta_max 27.39
_cell_measurement_theta_min 3.18
_cell_volume 1463.6(3)
_computing_cell_refinement 'SAINT V8.38A (?, 2016)'
_computing_data_reduction 'SAINT V8.38A (?, 2016)'
_computing_molecular_graphics 'Olex2 (Dolomanov et al., 2009)'
_computing_publication_material 'Olex2 (Dolomanov et al., 2009)'
_computing_structure_refinement 'XL (Sheldrick, 2008)'
_computing_structure_solution 'olex2.solve (Bourhis et al., 2015)'
_diffrn_ambient_temperature 100.0
_diffrn_measured_fraction_theta_full 0.993
_diffrn_measured_fraction_theta_max 0.993
_diffrn_measurement_device_type 'Bruker APEX-II CCD'
_diffrn_measurement_method '\f and \w scans'
_diffrn_radiation_monochromator graphite
_diffrn_radiation_type MoK\a
_diffrn_radiation_wavelength 0.71073
_diffrn_reflns_av_R_equivalents 0.0937
_diffrn_reflns_av_unetI/netI 0.0913
_diffrn_reflns_limit_h_max 15
_diffrn_reflns_limit_h_min -13
_diffrn_reflns_limit_k_max 5
_diffrn_reflns_limit_k_min -6
_diffrn_reflns_limit_l_max 33
_diffrn_reflns_limit_l_min -33
_diffrn_reflns_number 5433
_diffrn_reflns_theta_full 27.51
_diffrn_reflns_theta_max 27.51
_diffrn_reflns_theta_min 3.34
_diffrn_source 'fine-focus sealed tube'
_diffrn_standards_number 0
_exptl_absorpt_coefficient_mu 0.157
_exptl_absorpt_correction_T_max 0.7456
_exptl_absorpt_correction_T_min 0.6006
_exptl_absorpt_correction_type multi-scan
_exptl_absorpt_process_details
;
SADABS-2016/2 (Bruker,2016/2) was used for absorption correction.
wR2(int) was 0.1764 before and 0.0698 after correction.
The Ratio of minimum to maximum transmission is 0.8055.
The \l/2 correction factor is Not present.
;
_exptl_crystal_colour yellow
_exptl_crystal_colour_primary yellow
_exptl_crystal_density_diffrn 1.862
_exptl_crystal_density_method 'not measured'
_exptl_crystal_description needle
_exptl_crystal_F_000 840
_exptl_crystal_size_max 0.12
_exptl_crystal_size_mid 0.08
_exptl_crystal_size_min 0.06
_refine_diff_density_max 0.352
_refine_diff_density_min -0.317
_refine_diff_density_rms 0.081
_refine_ls_extinction_coef 0.0035(10)
_refine_ls_extinction_expression Fc^*^=kFc[1+0.001xFc^2^\l^3^/sin(2\q)]^-1/4^
_refine_ls_extinction_method SHELXL
_refine_ls_goodness_of_fit_ref 1.023
_refine_ls_hydrogen_treatment refall
_refine_ls_matrix_type full
_refine_ls_number_parameters 153
_refine_ls_number_reflns 1659
_refine_ls_number_restraints 0
_refine_ls_restrained_S_all 1.023
_refine_ls_R_factor_all 0.1085
_refine_ls_R_factor_gt 0.0511
_refine_ls_shift/su_max 0.001
_refine_ls_shift/su_mean 0.000
_refine_ls_structure_factor_coef Fsqd
_refine_ls_weighting_details 'calc w=1/[\s^2^(Fo^2^)+(0.0550P)^2^+0.0000P] where P=(Fo^2^+2Fc^2^)/3'
_refine_ls_weighting_scheme calc
_refine_ls_wR_factor_gt 0.1038
_refine_ls_wR_factor_ref 0.1287
_reflns_number_gt 1017
_reflns_number_total 1659
_reflns_threshold_expression >2sigma(I)
_cod_data_source_file c9cc08782f2.cif
_cod_data_source_block ff
_cod_depositor_comments 'Adding full bibliography for 7125722--7125725.cif.'
_cod_database_code 7125723
_olex2_refinement_description
;
;
_olex2_submission_special_instructions 'No special instructions were received'

loop_
_space_group_symop_id
_space_group_symop_operation_xyz
1 'x, y, z'
2 '-x, y, -z+1/2'
3 'x+1/2, y+1/2, z'
4 '-x+1/2, y+1/2, -z+1/2'
5 '-x, -y, -z'
6 'x, -y, z-1/2'
7 '-x+1/2, -y+1/2, -z'
8 'x+1/2, -y+1/2, z-1/2'

loop_
_atom_site_label
_atom_site_type_symbol
_atom_site_fract_x
_atom_site_fract_y
_atom_site_fract_z
_atom_site_U_iso_or_equiv
_atom_site_adp_type
_atom_site_occupancy
_atom_site_calc_flag
_atom_site_site_symmetry_order
_atom_site_refinement_flags_posn
_atom_site_refinement_flags_adp
_atom_site_refinement_flags_occupancy
O3 O 0.5000 1.2932(6) 0.7500 0.0212(7) Uani 1 d 2 S T P
O1 O 0.49423(15) 0.9703(4) 0.55091(6) 0.0200(5) Uani 1 d 1 . . .
O2 O 0.47929(15) 1.1186(4) 0.62996(6) 0.0186(5) Uani 1 d 1 . . .
N7 N 0.22449(17) 0.3275(4) 0.61496(8) 0.0136(5) Uani 1 d 1 . . .
N2 N 0.45313(18) 0.9508(4) 0.59383(8) 0.0145(5) Uani 1 d 1 . . .
N4 N 0.20215(17) 0.3882(4) 0.69728(8) 0.0159(5) Uani 1 d 1 . . .
N1 N 0.3675(2) 0.5668(5) 0.51170(9) 0.0175(6) Uani 1 d 1 . . .
N3 N 0.36366(19) 0.8529(5) 0.69527(8) 0.0152(5) Uani 1 d 1 . . .
N5 N 0.13943(18) 0.1710(5) 0.67800(8) 0.0165(5) Uani 1 d 1 . . .
N6 N 0.15096(18) 0.1286(5) 0.62789(8) 0.0165(5) Uani 1 d 1 . . .
N8 N 0.25867(17) 0.3442(5) 0.56574(7) 0.0153(5) Uani 1 d 1 . . .
C4 C 0.2560(2) 0.4823(6) 0.65698(9) 0.0133(6) Uani 1 d 1 . . .
C2 C 0.3742(2) 0.7344(5) 0.60227(9) 0.0127(6) Uani 1 d 1 . . .
C1 C 0.3331(2) 0.5481(5) 0.55984(9) 0.0134(6) Uani 1 d 1 . . .
C3 C 0.3357(2) 0.7059(5) 0.65249(10) 0.0144(6) Uani 1 d 1 . . .
H3A H 0.413(3) 0.999(8) 0.6926(12) 0.047(10) Uiso 1 d 1 . . .
H1A H 0.336(2) 0.449(7) 0.4902(11) 0.026(9) Uiso 1 d 1 . . .
H3B H 0.328(2) 0.817(6) 0.7239(11) 0.021(7) Uiso 1 d 1 . . .
H1B H 0.420(3) 0.708(7) 0.5019(13) 0.052(11) Uiso 1 d 1 . . .
H3 H 0.538(3) 1.403(7) 0.7302(12) 0.046(11) Uiso 1 d 1 . . .

loop_
_atom_site_aniso_label
_atom_site_aniso_U_11
_atom_site_aniso_U_22
_atom_site_aniso_U_33
_atom_site_aniso_U_23
_atom_site_aniso_U_13
_atom_site_aniso_U_12
O3 0.0240(17) 0.0175(15) 0.0227(15) 0.000 0.0064(13) 0.000
O1 0.0238(11) 0.0241(11) 0.0128(9) 0.0012(8) 0.0064(8) -0.0024(9)
O2 0.0238(11) 0.0150(10) 0.0169(9) -0.0043(8) 0.0005(8) -0.0030(9)
N7 0.0139(12) 0.0120(11) 0.0150(11) 0.0027(9) 0.0025(9) 0.0010(10)
N2 0.0151(12) 0.0118(12) 0.0169(11) 0.0031(9) 0.0022(9) 0.0005(10)
N4 0.0168(12) 0.0156(12) 0.0155(11) 0.0015(9) 0.0025(9) -0.0006(10)
N1 0.0213(14) 0.0183(13) 0.0130(11) -0.0013(10) 0.0030(10) -0.0021(11)
N3 0.0181(13) 0.0157(12) 0.0122(11) -0.0002(10) 0.0039(10) -0.0002(11)
N5 0.0187(13) 0.0144(12) 0.0166(11) 0.0004(9) 0.0018(9) 0.0007(10)
N6 0.0192(13) 0.0150(12) 0.0155(11) 0.0035(9) 0.0027(9) 0.0005(10)
N8 0.0184(12) 0.0177(12) 0.0101(10) 0.0005(9) 0.0038(9) -0.0006(10)
C4 0.0141(14) 0.0135(13) 0.0123(12) 0.0019(11) 0.0005(10) 0.0016(12)
C2 0.0117(13) 0.0121(13) 0.0146(12) 0.0022(10) 0.0027(10) 0.0005(11)
C1 0.0116(13) 0.0140(14) 0.0147(13) 0.0033(10) 0.0013(10) 0.0028(12)
C3 0.0134(13) 0.0119(13) 0.0178(13) 0.0009(10) 0.0011(11) 0.0054(11)

loop_
_atom_type_symbol
_atom_type_description
_atom_type_scat_dispersion_real
_atom_type_scat_dispersion_imag
_atom_type_scat_source
C C 0.0033 0.0016 'International Tables Vol C Tables 4.2.6.8 and 6.1.1.4'
H H 0.0000 0.0000 'International Tables Vol C Tables 4.2.6.8 and 6.1.1.4'
N N 0.0061 0.0033 'International Tables Vol C Tables 4.2.6.8 and 6.1.1.4'
O O 0.0106 0.0060 'International Tables Vol C Tables 4.2.6.8 and 6.1.1.4'

loop_
_geom_angle_atom_site_label_1
_geom_angle_atom_site_label_2
_geom_angle_atom_site_label_3
_geom_angle
N6 N7 N8 121.1(2)
C4 N7 N6 109.73(19)
C4 N7 N8 129.2(2)
O1 N2 C2 120.1(2)
O2 N2 O1 121.2(2)
O2 N2 C2 118.72(19)
C4 N4 N5 105.0(2)
C1 N1 H1A 113.8(19)
C1 N1 H1B 123(2)
H1A N1 H1B 124(3)
C3 N3 H3A 118(2)
C3 N3 H3B 118.2(18)
H3A N3 H3B 124(3)
N6 N5 N4 112.35(18)
N5 N6 N7 104.4(2)
C1 N8 N7 113.4(2)
N7 C4 C3 119.5(2)
N4 C4 N7 108.5(2)
N4 C4 C3 132.0(2)
N2 C2 C1 121.0(2)
C3 C2 N2 118.3(2)
C3 C2 C1 120.7(2)
N1 C1 C2 122.7(2)
N8 C1 N1 114.1(2)
N8 C1 C2 123.2(2)
N3 C3 C4 116.9(2)
N3 C3 C2 129.0(3)
C2 C3 C4 114.1(2)

loop_
_geom_bond_atom_site_label_1
_geom_bond_atom_site_label_2
_geom_bond_distance
O3 H3 0.87(3)
O1 N2 1.242(2)
O2 N2 1.242(3)
N7 N6 1.348(3)
N7 N8 1.358(3)
N7 C4 1.337(3)
N2 C2 1.423(3)
N4 N5 1.348(3)
N4 C4 1.334(3)
N1 C1 1.333(3)
N1 H1A 0.85(3)
N1 H1B 0.97(4)
N3 C3 1.324(3)
N3 H3A 0.91(4)
N3 H3B 0.90(3)
N5 N6 1.319(3)
N8 C1 1.332(3)
C4 C3 1.437(4)
C2 C1 1.460(3)
C2 C3 1.406(3)

loop_
_geom_torsion_atom_site_label_1
_geom_torsion_atom_site_label_2
_geom_torsion_atom_site_label_3
_geom_torsion_atom_site_label_4
_geom_torsion
O1 N2 C2 C1 -5.3(4)
O1 N2 C2 C3 175.4(2)
O2 N2 C2 C1 174.4(2)
O2 N2 C2 C3 -4.9(3)
N7 N8 C1 N1 179.9(2)
N7 N8 C1 C2 0.3(3)
N7 C4 C3 N3 179.8(2)
N7 C4 C3 C2 -0.9(4)
N2 C2 C1 N1 0.9(4)
N2 C2 C1 N8 -179.5(2)
N2 C2 C3 N3 -1.0(4)
N2 C2 C3 C4 179.8(2)
N4 N5 N6 N7 0.2(3)
N4 C4 C3 N3 -0.1(4)
N4 C4 C3 C2 179.2(3)
N5 N4 C4 N7 0.9(3)
N5 N4 C4 C3 -179.1(3)
N6 N7 N8 C1 -178.6(2)
N6 N7 C4 N4 -0.9(3)
N6 N7 C4 C3 179.2(2)
N8 N7 N6 N5 178.6(2)
N8 N7 C4 N4 -178.8(2)
N8 N7 C4 C3 1.2(4)
C4 N7 N6 N5 0.4(3)
C4 N7 N8 C1 -0.9(4)
C4 N4 N5 N6 -0.7(3)
C1 C2 C3 N3 179.6(3)
C1 C2 C3 C4 0.4(4)
C3 C2 C1 N1 -179.8(2)
C3 C2 C1 N8 -0.1(4)
